data_1549992
loop_
_publ_author_name
'Hinatsu, Y.'
'Doi, Y.'

_publ_section_title
;
 Phase transitions of Sm3NbO7, (Sm1-xLnx)3NbO7 (Ln=Nd,Eu) and Sm3TaO7 with
 fluorite-related structure : structure at 973 K
;
_journal_name_full 'Journal of the Ceramic Society of Japan'
_journal_page_first 743
_journal_page_last 749
_journal_volume 126
_journal_year 2018
_chemical_formula_sum 'Eu0.6 Nb O7 Sm2.4'
_chemical_name_common '(Sm0.8Eu0.2)3NbO7 at 973 K'
_space_group_IT_number 20
_space_group_name_H-M_alt 'C 2 2 21'
_symmetry_space_group_name_Hall 'C 2c 2'
_symmetry_space_group_name_H-M 'C 2 2 21'
_cell_angle_alpha 90
_cell_angle_beta 90
_cell_angle_gamma 90
_cell_formula_units_Z 4
_cell_length_a 10.7488(3)
_cell_length_b 7.6036(2)
_cell_length_c 7.6521(2)
_cell_volume 625.40(3)
_diffrn_ambient_temperature 973
_cod_data_source_file SmEu3NbO7-973K.cif
_cod_data_source_block SmEu3NbO7-973K
_cod_original_formula_sum 'Sm2.4 Eu0.6 Nb1 O7'
_cod_database_code 1549992

loop_
_space_group_symop_operation_xyz
'x, y, z'
'-x, -y, z+1/2'
'-x, y, -z+1/2'
'x, -y, -z'
'x+1/2, y+1/2, z'
'-x+1/2, -y+1/2, z+1/2'
'-x+1/2, y+1/2, -z+1/2'
'x+1/2, -y+1/2, -z'

loop_
_atom_site_label
_atom_site_occupancy
_atom_site_fract_x
_atom_site_fract_y
_atom_site_fract_z
_atom_site_adp_type
_atom_site_B_iso_or_equiv
_atom_site_type_symbol
Sm1 0.8 0.000000 0.4897(13) 0.250000 Biso 1.19(15) Sm
Eu1 0.2 0.000000 0.4897(13) 0.250000 Biso 1.19(15) Eu
Sm2 0.8 0.2339(2) 0.2359(3) -0.004(8) Biso 1.19 Sm
Eu2 0.2 0.2339(2) 0.2359(3) -0.004(8) Biso 1.19 Eu
Ta 1.0 0.000000 0.9992(9) 0.250000 Biso 0.62(16) Ta
O1 1.0 0.122(4) 0.185(4) 0.280(4) Biso 0.94(30) O
O2 1.0 0.114(3) 0.793(4) 0.293(4) Biso 0.94 O
O3 1.0 0.1340(10) 0.500000 0.000000 Biso 0.94 O
O4 1.0 0.131(2) 0.500000 0.500000 Biso 0.94 O
O5 1.0 0.062(3) 0.000000 0.000000 Biso 0.94 O
